data_2102388
loop_
_publ_author_name
'Marsh, Richard E.'

_publ_section_title
;
 Space group <i>Cc</i>: an update
;
_journal_issue 2
_journal_name_full 'Acta Crystallographica Section B'
_journal_page_first 252
_journal_page_last 253
_journal_paper_doi 10.1107/S0108768104003878
_journal_volume 60
_journal_year 2004
_chemical_formula_moiety 'C26 H36 O4 Si2 Fe2'
_chemical_formula_sum 'C26 H36 Fe2 O4 Si2'
_space_group_crystal_system monoclinic
_space_group_IT_number 15
_space_group_name_Hall '-C 2yc'
_space_group_name_H-M_alt 'C 1 2/c 1'
_audit_creation_method CRYM
_cell_angle_alpha 90
_cell_angle_beta 117.02
_cell_angle_gamma 90
_cell_formula_units_Z 4
_cell_length_a 20.3590
_cell_length_b 7.7170
_cell_length_c 20.6200
_cell_volume 2886.006
_cod_data_source_file bk0142.cif
_cod_data_source_block NEVBEV
_cod_depositor_comments
;
 Updating space group information and adding the symmetry operation list.

 Antanas Vaitkus,
 2018-06-14

 Adding the _cell_formula_units_Z data item.

 Antanas Vaitkus,
 2017-08-05

  Added moiety chemical formula from Marsh (2004) paper.
  The summary chemical formula is calculated from moiety formula using
  AdHocParser
  (svn://www.crystallography.net/cod-tools/trunk/Formulae/AdHocParser.yp,
  revision 1441.)

  Andrius Merkys
  2013-11-11
;
_cod_original_sg_symbol_H-M C2/c
_cod_database_code 2102388

loop_
_space_group_symop_id
_space_group_symop_operation_xyz
1 x,y,z
2 -x,y,-z+1/2
3 -x,-y,-z
4 x,-y,z+1/2
5 x+1/2,y+1/2,z
6 -x+1/2,y+1/2,-z+1/2
7 -x+1/2,-y+1/2,-z
8 x+1/2,-y+1/2,z+1/2

loop_
_atom_site_label
_atom_site_type_symbol
_atom_site_fract_x
_atom_site_fract_y
_atom_site_fract_z
Fe1 Fe -0.09200 0.25835 0.27930
Si1 Si 0.10525 0.19870 0.33615
C1 C -0.18750 0.27090 0.23625
C2 C -0.08055 0.47285 0.26250
O1 O -0.25055 0.27640 0.20830
O2 O -0.07375 0.61815 0.25475
C5 C 0.15980 -0.00205 0.37515
C6 C 0.15460 0.37275 0.40490
C9 C -0.18335 0.15090 0.40680
C10 C -0.12315 0.43765 0.42540
C11 C -0.05860 0.19875 0.51155
C12 C -0.11005 0.24100 0.43170
C13 C -0.03525 0.02525 0.31375
C14 C -0.08820 0.03815 0.33970
C15 C -0.07170 0.18625 0.38635
C16 C -0.00850 0.26015 0.38680
C17 C 0.01615 0.16435 0.34245
H1 H 0.16360 -0.02150 0.42270
H2 H 0.13575 -0.09885 0.34450
H3 H 0.20810 0.01120 0.37870
H4 H 0.15780 0.33890 0.45095
H5 H 0.20320 0.38755 0.40940
H6 H 0.12800 0.47985 0.38975
H13 H -0.17680 0.02790 0.41070
H14 H -0.20475 0.18935 0.43685
H15 H -0.21485 0.18010 0.35760
H16 H -0.07670 0.49560 0.44440
H17 H -0.15190 0.47055 0.37580
H18 H -0.14840 0.46890 0.45305
H19 H -0.01135 0.25155 0.52670
H20 H -0.08025 0.23955 0.54135
H21 H -0.05285 0.07575 0.51615
H22 H -0.03315 -0.06400 0.28235
H23 H -0.12825 -0.04100 0.32850
H24 H 0.01485 0.36340 0.41320
